data_2218131
loop_
_publ_author_name
'Zeng, Wu-Lan'

_publ_section_title
;
 2-(1<i>H</i>-1,2,3-Benzotriazol-1-yl)-1-<i>m</i>-toluoylethyl
 2,4-dichlorobenzoate
;
_journal_coeditor_code HB2721
_journal_issue 5
_journal_name_full 'Acta Crystallographica Section E'
_journal_page_first o941
_journal_paper_doi 10.1107/S1600536808011963
_journal_volume 64
_journal_year 2008
_chemical_formula_iupac 'C23 H17 Cl2 N3 O3'
_chemical_formula_moiety 'C23 H17 Cl2 N3 O3'
_chemical_formula_sum 'C23 H17 Cl2 N3 O3'
_chemical_formula_weight 454.30
_chemical_name_systematic
;
2-(1<i>H</i>-1,2,3-Benzotriazol-1-yl)-1-<i>m</i>-toluoylethyl
2,4-dichlorobenzoate
;
_space_group_IT_number 14
_symmetry_cell_setting monoclinic
_symmetry_space_group_name_Hall '-P 2ybc'
_symmetry_space_group_name_H-M 'P 1 21/c 1'
_atom_sites_solution_hydrogens geom
_atom_sites_solution_primary direct
_atom_sites_solution_secondary difmap
_cell_angle_alpha 90.00
_cell_angle_beta 92.10(3)
_cell_angle_gamma 90.00
_cell_formula_units_Z 4
_cell_length_a 9.3395(19)
_cell_length_b 9.3065(19)
_cell_length_c 23.538(5)
_cell_measurement_reflns_used 5663
_cell_measurement_temperature 113(2)
_cell_measurement_theta_max 27.920
_cell_measurement_theta_min 1.731
_cell_volume 2044.5(7)
_computing_cell_refinement 'SAINT (Bruker, 1997)'
_computing_data_collection 'SMART (Bruker, 1997)'
_computing_data_reduction 'SAINT (Bruker, 1997)'
_computing_molecular_graphics 'SHELXTL (Sheldrick, 2008)'
_computing_publication_material 'SHELXTL (Sheldrick, 2008)'
_computing_structure_refinement 'SHELXL97 (Sheldrick, 2008)'
_computing_structure_solution 'SHELXS97 (Sheldrick, 2008)'
_diffrn_ambient_temperature 113(2)
_diffrn_measured_fraction_theta_full 0.995
_diffrn_measured_fraction_theta_max 0.995
_diffrn_measurement_device_type 'Bruker SMART CCD'
_diffrn_measurement_method \w
_diffrn_radiation_monochromator graphite
_diffrn_radiation_source 'X-ray tube'
_diffrn_radiation_type MoK\a
_diffrn_radiation_wavelength 0.71073
_diffrn_reflns_av_R_equivalents 0.0312
_diffrn_reflns_av_sigmaI/netI 0.0303
_diffrn_reflns_limit_h_max 10
_diffrn_reflns_limit_h_min -11
_diffrn_reflns_limit_k_max 10
_diffrn_reflns_limit_k_min -11
_diffrn_reflns_limit_l_max 20
_diffrn_reflns_limit_l_min -27
_diffrn_reflns_number 11260
_diffrn_reflns_theta_full 25.02
_diffrn_reflns_theta_max 25.02
_diffrn_reflns_theta_min 2.35
_diffrn_standards_decay_% 0
_diffrn_standards_interval_count 0
_diffrn_standards_interval_time 0
_diffrn_standards_number 0
_exptl_absorpt_coefficient_mu 0.350
_exptl_absorpt_correction_T_max 0.973
_exptl_absorpt_correction_T_min 0.940
_exptl_absorpt_correction_type multi-scan
_exptl_absorpt_process_details '(SADABS; Bruker, 1997)'
_exptl_crystal_colour colourless
_exptl_crystal_density_diffrn 1.476
_exptl_crystal_density_method 'not measured'
_exptl_crystal_description slab
_exptl_crystal_F_000 936
_exptl_crystal_size_max 0.18
_exptl_crystal_size_mid 0.16
_exptl_crystal_size_min 0.08
_refine_diff_density_max 0.238
_refine_diff_density_min -0.301
_refine_ls_extinction_method none
_refine_ls_goodness_of_fit_ref 1.099
_refine_ls_hydrogen_treatment constr
_refine_ls_matrix_type full
_refine_ls_number_parameters 281
_refine_ls_number_reflns 3585
_refine_ls_number_restraints 0
_refine_ls_restrained_S_all 1.099
_refine_ls_R_factor_all 0.0380
_refine_ls_R_factor_gt 0.0327
_refine_ls_shift/su_max 0.001
_refine_ls_shift/su_mean 0.000
_refine_ls_structure_factor_coef Fsqd
_refine_ls_weighting_details 'calc w=1/[\s^2^(Fo^2^)+(0.0569P)^2^+0.0675P] where P=(Fo^2^+2Fc^2^)/3'
_refine_ls_weighting_scheme calc
_refine_ls_wR_factor_gt 0.0874
_refine_ls_wR_factor_ref 0.0909
_reflns_number_gt 3138
_reflns_number_total 3585
_reflns_threshold_expression I>2\s(I)
_cod_data_source_file hb2721.cif
_cod_data_source_block I
_cod_depositor_comments
;
The following automatic conversions were performed:
'_symmetry_cell_setting' value 'Monoclinic' changed to 'monoclinic'
according to '/home/saulius/struct/CIF-dictionaries/cif_core.dic'
dictionary named 'cif_core.dic' version 2.4.1 from 2010-06-29.

Automatic conversion script
Id: cif_fix_enum 1527 2010-12-29 10:47:43Z saulius 

The following automatic conversions were performed:

'_symmetry_cell_setting' value 'Monoclinic' changed to 'monoclinic'
according to /home/saulius/struct/CIF-dictionaries/cif_core.dic
dictionary named 'cif_core.dic' version 2.4.1 from 2010-06-29.

Automatic conversion script
Id: cif_fix_values 1715 2011-07-08 13:25:40Z adriana 
;
_cod_original_sg_symbol_H-M 'P 21/c'
_cod_database_code 2218131
_cod_database_fobs_code 2218131

loop_
_symmetry_equiv_pos_as_xyz
'x, y, z'
'-x, y+1/2, -z+1/2'
'-x, -y, -z'
'x, -y-1/2, z-1/2'

loop_
_atom_site_type_symbol
_atom_site_label
_atom_site_fract_x
_atom_site_fract_y
_atom_site_fract_z
_atom_site_U_iso_or_equiv
_atom_site_adp_type
_atom_site_calc_flag
_atom_site_refinement_flags
_atom_site_occupancy
Cl Cl1 0.16956(4) 0.45085(4) 0.044626(17) 0.02736(13) Uani d . 1
Cl Cl2 0.48958(4) 0.53198(5) -0.135572(17) 0.03077(14) Uani d . 1
O O1 0.28238(12) 1.07298(12) 0.10792(5) 0.0272(3) Uani d . 1
O O2 0.37879(10) 0.80863(11) 0.11568(4) 0.0208(3) Uani d . 1
O O3 0.14534(11) 0.76130(12) 0.09646(5) 0.0309(3) Uani d . 1
N N1 0.58217(13) 0.98801(13) 0.18828(6) 0.0199(3) Uani d . 1
N N2 0.61195(13) 1.10055(14) 0.22405(6) 0.0255(3) Uani d . 1
N N3 0.71818(13) 1.17383(14) 0.20467(6) 0.0279(3) Uani d . 1
C C1 0.22159(14) 1.10721(16) 0.20360(7) 0.0189(3) Uani d . 1
C C2 0.18316(15) 1.04219(16) 0.25408(7) 0.0194(3) Uani d . 1
H H2 0.1983 0.9441 0.2590 0.023 Uiso calc R 1
C C3 0.12259(14) 1.12125(16) 0.29721(7) 0.0209(3) Uani d . 1
C C4 0.10223(15) 1.26887(16) 0.28894(7) 0.0228(4) Uani d . 1
H H4 0.0603 1.3232 0.3170 0.027 Uiso calc R 1
C C5 0.14371(15) 1.33491(17) 0.23954(7) 0.0244(4) Uani d . 1
H H5 0.1320 1.4336 0.2352 0.029 Uiso calc R 1
C C6 0.20216(15) 1.25563(16) 0.19677(7) 0.0231(4) Uani d . 1
H H6 0.2287 1.3004 0.1634 0.028 Uiso calc R 1
C C7 0.08028(17) 1.05045(18) 0.35132(7) 0.0272(4) Uani d . 1
H H7A -0.0178 1.0198 0.3476 0.041 Uiso calc R 1
H H7B 0.0908 1.1176 0.3822 0.041 Uiso calc R 1
H H7C 0.1407 0.9687 0.3588 0.041 Uiso calc R 1
C C8 0.27983(15) 1.02509(16) 0.15583(7) 0.0197(3) Uani d . 1
C C9 0.34219(15) 0.87504(16) 0.16804(6) 0.0198(3) Uani d . 1
H H9 0.2707 0.8162 0.1867 0.024 Uiso calc R 1
C C10 0.26778(15) 0.75666(16) 0.08292(7) 0.0213(3) Uani d . 1
C C11 0.32137(15) 0.69822(16) 0.02907(7) 0.0194(3) Uani d . 1
C C12 0.28115(15) 0.56368(16) 0.00791(7) 0.0193(3) Uani d . 1
C C13 0.33423(15) 0.51230(17) -0.04221(6) 0.0212(4) Uani d . 1
H H13 0.3086 0.4214 -0.0555 0.025 Uiso calc R 1
C C14 0.42553(15) 0.59738(17) -0.07222(7) 0.0221(3) Uani d . 1
C C15 0.46799(15) 0.73162(17) -0.05280(7) 0.0239(4) Uani d . 1
H H15 0.5301 0.7878 -0.0734 0.029 Uiso calc R 1
C C16 0.41582(15) 0.77997(17) -0.00211(7) 0.0220(3) Uani d . 1
H H16 0.4445 0.8696 0.0116 0.026 Uiso calc R 1
C C17 0.47953(15) 0.87985(16) 0.20522(7) 0.0210(3) Uani d . 1
H H17A 0.4545 0.8983 0.2442 0.025 Uiso calc R 1
H H17B 0.5251 0.7863 0.2043 0.025 Uiso calc R 1
C C18 0.67506(14) 0.98839(16) 0.14484(7) 0.0188(3) Uani d . 1
C C19 0.69518(16) 0.89704(17) 0.09888(7) 0.0227(4) Uani d . 1
H H19 0.6366 0.8177 0.0919 0.027 Uiso calc R 1
C C20 0.80604(16) 0.93045(19) 0.06451(8) 0.0300(4) Uani d . 1
H H20 0.8227 0.8727 0.0332 0.036 Uiso calc R 1
C C21 0.89552(17) 1.05053(19) 0.07554(8) 0.0342(4) Uani d . 1
H H21 0.9701 1.0692 0.0515 0.041 Uiso calc R 1
C C22 0.87541(16) 1.13949(18) 0.12039(8) 0.0301(4) Uani d . 1
H H22 0.9346 1.2184 0.1273 0.036 Uiso calc R 1
C C23 0.76221(15) 1.10800(16) 0.15590(7) 0.0239(4) Uani d . 1

loop_
_atom_site_aniso_label
_atom_site_aniso_U_11
_atom_site_aniso_U_22
_atom_site_aniso_U_33
_atom_site_aniso_U_12
_atom_site_aniso_U_13
_atom_site_aniso_U_23
Cl1 0.0300(2) 0.0263(2) 0.0262(2) -0.00985(15) 0.00706(17) -0.00106(17)
Cl2 0.0362(2) 0.0404(3) 0.0161(2) 0.00522(17) 0.00562(18) -0.00085(17)
O1 0.0329(6) 0.0272(6) 0.0216(7) -0.0044(5) 0.0046(5) 0.0035(5)
O2 0.0188(5) 0.0247(6) 0.0192(6) -0.0027(4) 0.0041(4) -0.0069(5)
O3 0.0210(6) 0.0373(7) 0.0351(8) -0.0070(5) 0.0090(5) -0.0115(6)
N1 0.0210(6) 0.0172(6) 0.0214(8) 0.0009(5) 0.0001(5) -0.0044(5)
N2 0.0260(7) 0.0209(7) 0.0294(8) 0.0027(5) -0.0027(6) -0.0096(6)
N3 0.0238(7) 0.0219(7) 0.0378(9) -0.0003(5) -0.0015(6) -0.0053(7)
C1 0.0153(7) 0.0201(8) 0.0212(9) -0.0003(6) -0.0013(6) -0.0009(7)
C2 0.0160(7) 0.0183(8) 0.0241(9) 0.0002(5) 0.0013(6) -0.0017(7)
C3 0.0144(7) 0.0257(8) 0.0224(9) 0.0005(6) -0.0013(6) -0.0035(7)
C4 0.0166(7) 0.0245(8) 0.0271(9) 0.0026(6) -0.0012(6) -0.0086(7)
C5 0.0225(8) 0.0176(8) 0.0326(10) 0.0027(6) -0.0056(7) -0.0015(7)
C6 0.0209(8) 0.0227(8) 0.0253(9) -0.0012(6) -0.0028(7) 0.0036(7)
C7 0.0264(8) 0.0320(9) 0.0234(9) -0.0006(7) 0.0050(7) -0.0050(7)
C8 0.0166(7) 0.0215(8) 0.0210(9) -0.0056(6) 0.0023(6) 0.0008(7)
C9 0.0225(8) 0.0196(8) 0.0176(8) -0.0022(6) 0.0072(6) -0.0030(6)
C10 0.0211(8) 0.0195(8) 0.0235(9) -0.0036(6) 0.0029(7) -0.0005(7)
C11 0.0174(7) 0.0218(8) 0.0188(9) 0.0011(6) -0.0008(6) -0.0005(7)
C12 0.0172(7) 0.0213(8) 0.0194(8) -0.0012(6) -0.0006(6) 0.0026(6)
C13 0.0239(8) 0.0206(8) 0.0189(9) 0.0014(6) -0.0025(7) -0.0015(7)
C14 0.0231(8) 0.0293(9) 0.0140(8) 0.0059(6) 0.0010(6) 0.0024(7)
C15 0.0231(8) 0.0275(9) 0.0211(9) -0.0013(6) 0.0020(7) 0.0063(7)
C16 0.0228(8) 0.0214(8) 0.0217(9) -0.0023(6) 0.0005(7) 0.0014(7)
C17 0.0242(8) 0.0204(8) 0.0185(9) 0.0015(6) 0.0038(6) -0.0006(7)
C18 0.0164(7) 0.0171(7) 0.0230(9) 0.0025(6) -0.0006(6) 0.0016(6)
C19 0.0208(7) 0.0224(8) 0.0249(9) -0.0005(6) 0.0003(7) -0.0030(7)
C20 0.0250(8) 0.0346(10) 0.0305(10) 0.0012(7) 0.0047(7) -0.0046(8)
C21 0.0231(9) 0.0382(10) 0.0418(12) -0.0030(7) 0.0100(8) 0.0046(9)
C22 0.0224(8) 0.0237(9) 0.0442(12) -0.0049(6) -0.0004(8) 0.0019(8)
C23 0.0209(8) 0.0173(8) 0.0332(10) 0.0016(6) -0.0039(7) -0.0020(7)

loop_
_atom_type_symbol
_atom_type_description
_atom_type_scat_dispersion_real
_atom_type_scat_dispersion_imag
_atom_type_scat_source
C C 0.0033 0.0016 'International Tables Vol C Tables 4.2.6.8 and 6.1.1.4'
H H 0.0000 0.0000 'International Tables Vol C Tables 4.2.6.8 and 6.1.1.4'
N N 0.0061 0.0033 'International Tables Vol C Tables 4.2.6.8 and 6.1.1.4'
O O 0.0106 0.0060 'International Tables Vol C Tables 4.2.6.8 and 6.1.1.4'
Cl Cl 0.1484 0.1585 'International Tables Vol C Tables 4.2.6.8 and 6.1.1.4'

loop_
_geom_angle_atom_site_label_1
_geom_angle_atom_site_label_2
_geom_angle_atom_site_label_3
_geom_angle
C10 O2 C9 116.18(11)
C18 N1 N2 109.82(12)
C18 N1 C17 130.54(13)
N2 N1 C17 118.85(13)
N3 N2 N1 109.06(13)
N2 N3 C23 108.31(13)
C2 C1 C6 119.34(14)
C2 C1 C8 122.52(14)
C6 C1 C8 118.13(14)
C3 C2 C1 121.17(14)
C3 C2 H2 119.4
C1 C2 H2 119.4
C2 C3 C4 118.33(15)
C2 C3 C7 120.96(14)
C4 C3 C7 120.72(14)
C5 C4 C3 120.83(15)
C5 C4 H4 119.6
C3 C4 H4 119.6
C6 C5 C4 120.49(15)
C6 C5 H5 119.8
C4 C5 H5 119.8
C5 C6 C1 119.82(15)
C5 C6 H6 120.1
C1 C6 H6 120.1
C3 C7 H7A 109.5
C3 C7 H7B 109.5
H7A C7 H7B 109.5
C3 C7 H7C 109.5
H7A C7 H7C 109.5
H7B C7 H7C 109.5
O1 C8 C1 122.46(14)
O1 C8 C9 119.18(14)
C1 C8 C9 118.34(13)
O2 C9 C17 106.50(11)
O2 C9 C8 109.41(12)
C17 C9 C8 112.67(12)
O2 C9 H9 109.4
C17 C9 H9 109.4
C8 C9 H9 109.4
O3 C10 O2 123.50(15)
O3 C10 C11 126.53(14)
O2 C10 C11 109.96(12)
C16 C11 C12 118.02(15)
C16 C11 C10 119.32(14)
C12 C11 C10 122.67(14)
C13 C12 C11 121.03(14)
C13 C12 Cl1 117.22(12)
C11 C12 Cl1 121.69(12)
C14 C13 C12 119.16(15)
C14 C13 H13 120.4
C12 C13 H13 120.4
C13 C14 C15 121.67(15)
C13 C14 Cl2 118.56(13)
C15 C14 Cl2 119.77(12)
C16 C15 C14 118.29(14)
C16 C15 H15 120.9
C14 C15 H15 120.9
C15 C16 C11 121.81(15)
C15 C16 H16 119.1
C11 C16 H16 119.1
N1 C17 C9 114.27(12)
N1 C17 H17A 108.7
C9 C17 H17A 108.7
N1 C17 H17B 108.7
C9 C17 H17B 108.7
H17A C17 H17B 107.6
N1 C18 C19 133.41(14)
N1 C18 C23 104.14(14)
C19 C18 C23 122.41(15)
C20 C19 C18 116.44(15)
C20 C19 H19 121.8
C18 C19 H19 121.8
C19 C20 C21 121.62(17)
C19 C20 H20 119.2
C21 C20 H20 119.2
C22 C21 C20 121.75(16)
C22 C21 H21 119.1
C20 C21 H21 119.1
C21 C22 C23 117.64(15)
C21 C22 H22 121.2
C23 C22 H22 121.2
N3 C23 C18 108.66(14)
N3 C23 C22 131.17(14)
C18 C23 C22 120.13(15)

loop_
_geom_bond_atom_site_label_1
_geom_bond_atom_site_label_2
_geom_bond_distance
Cl1 C12 1.7326(15)
Cl2 C14 1.7370(16)
O1 C8 1.2136(19)
O2 C10 1.3582(18)
O2 C9 1.4313(18)
O3 C10 1.1990(18)
N1 C18 1.365(2)
N1 N2 1.3660(18)
N1 C17 1.4557(19)
N2 N3 1.3004(19)
N3 C23 1.377(2)
C1 C2 1.392(2)
C1 C6 1.402(2)
C1 C8 1.480(2)
C2 C3 1.391(2)
C2 H2 0.9300
C3 C4 1.400(2)
C3 C7 1.500(2)
C4 C5 1.383(2)
C4 H4 0.9300
C5 C6 1.377(2)
C5 H5 0.9300
C6 H6 0.9300
C7 H7A 0.9600
C7 H7B 0.9600
C7 H7C 0.9600
C8 C9 1.536(2)
C9 C17 1.527(2)
C9 H9 0.9800
C10 C11 1.483(2)
C11 C16 1.394(2)
C11 C12 1.394(2)
C12 C13 1.382(2)
C13 C14 1.377(2)
C13 H13 0.9300
C14 C15 1.383(2)
C15 C16 1.381(2)
C15 H15 0.9300
C16 H16 0.9300
C17 H17A 0.9700
C17 H17B 0.9700
C18 C19 1.394(2)
C18 C23 1.398(2)
C19 C20 1.373(2)
C19 H19 0.9300
C20 C21 1.414(2)
C20 H20 0.9300
C21 C22 1.360(3)
C21 H21 0.9300
C22 C23 1.403(2)
C22 H22 0.9300

loop_
_geom_hbond_atom_site_label_D
_geom_hbond_atom_site_label_H
_geom_hbond_atom_site_label_A
_geom_hbond_site_symmetry_A
_geom_hbond_distance_DH
_geom_hbond_distance_HA
_geom_hbond_distance_DA
_geom_hbond_angle_DHA
C15 H15 O1 3_675 0.93 2.35 3.263(2) 168
C4 H4 Cg1 2_655 0.93 2.86 3.4645(19) 124

loop_
_geom_torsion_atom_site_label_1
_geom_torsion_atom_site_label_2
_geom_torsion_atom_site_label_3
_geom_torsion_atom_site_label_4
_geom_torsion
C18 N1 N2 N3 1.08(16)
C17 N1 N2 N3 171.98(12)
N1 N2 N3 C23 -1.23(16)
C6 C1 C2 C3 1.6(2)
C8 C1 C2 C3 -177.02(13)
C1 C2 C3 C4 -0.6(2)
C1 C2 C3 C7 179.50(13)
C2 C3 C4 C5 -1.2(2)
C7 C3 C4 C5 178.73(13)
C3 C4 C5 C6 1.9(2)
C4 C5 C6 C1 -0.9(2)
C2 C1 C6 C5 -0.9(2)
C8 C1 C6 C5 177.82(13)
C2 C1 C8 O1 162.53(14)
C6 C1 C8 O1 -16.1(2)
C2 C1 C8 C9 -18.9(2)
C6 C1 C8 C9 162.47(13)
C10 O2 C9 C17 162.00(12)
C10 O2 C9 C8 -75.96(15)
O1 C8 C9 O2 -7.23(18)
C1 C8 C9 O2 174.12(11)
O1 C8 C9 C17 111.04(15)
C1 C8 C9 C17 -67.61(17)
C9 O2 C10 O3 -1.8(2)
C9 O2 C10 C11 177.09(12)
O3 C10 C11 C16 130.70(17)
O2 C10 C11 C16 -48.10(18)
O3 C10 C11 C12 -49.3(2)
O2 C10 C11 C12 131.91(14)
C16 C11 C12 C13 0.5(2)
C10 C11 C12 C13 -179.47(13)
C16 C11 C12 Cl1 177.60(11)
C10 C11 C12 Cl1 -2.4(2)
C11 C12 C13 C14 -1.6(2)
Cl1 C12 C13 C14 -178.78(11)
C12 C13 C14 C15 1.5(2)
C12 C13 C14 Cl2 -179.24(11)
C13 C14 C15 C16 -0.3(2)
Cl2 C14 C15 C16 -179.58(11)
C14 C15 C16 C11 -0.8(2)
C12 C11 C16 C15 0.7(2)
C10 C11 C16 C15 -179.33(13)
C18 N1 C17 C9 -77.26(19)
N2 N1 C17 C9 114.04(14)
O2 C9 C17 N1 74.44(15)
C8 C9 C17 N1 -45.52(17)
N2 N1 C18 C19 177.33(15)
C17 N1 C18 C19 7.8(3)
N2 N1 C18 C23 -0.46(16)
C17 N1 C18 C23 -169.96(14)
N1 C18 C19 C20 -177.49(16)
C23 C18 C19 C20 0.0(2)
C18 C19 C20 C21 0.5(2)
C19 C20 C21 C22 -0.6(3)
C20 C21 C22 C23 0.2(3)
N2 N3 C23 C18 0.94(17)
N2 N3 C23 C22 -176.75(16)
N1 C18 C23 N3 -0.27(17)
C19 C18 C23 N3 -178.38(13)
N1 C18 C23 C22 177.72(14)
C19 C18 C23 C22 -0.4(2)
C21 C22 C23 N3 177.76(16)
C21 C22 C23 C18 0.3(2)
